data_4518290
loop_
_publ_author_name
'Maranda-Niedba\/la, Agnieszka'
'Krzy\.zewska, Klaudyna'
'Kotwica, Kamil'
'Sk\'orka, \/Lukasz'
'Drapa\/la, Jakub'
'Jarzembska, Katarzyna N.'
'Zag\'orska, Ma\/lgorzata'
'Pro\'n, Adam'
'Nowakowski, Robert'

_publ_section_title
;
 9,10-Anthraquinones Disubstituted with Linear Alkoxy Groups:
 Spectroscopy, Electrochemistry, and Peculiarities of Their 2D and 3D
 Supramolecular Organizations.
;
_journal_name_full 'Langmuir : the ACS journal of surfaces and colloids'
_journal_paper_doi 10.1021/acs.langmuir.0c02586
_journal_year 2020
_chemical_formula_moiety 'C30 H40 O4'
_chemical_formula_sum 'C30 H40 O4'
_chemical_formula_weight 464.62
_space_group_crystal_system triclinic
_space_group_IT_number 2
_space_group_name_Hall '-P 1'
_space_group_name_H-M_alt 'P -1'
_atom_sites_solution_hydrogens geom
_atom_sites_solution_primary dual
_audit_creation_date 2019-11-06
_audit_creation_method
;
Olex2 1.2
(compiled 2018.05.29 svn.r3508 for OlexSys, GUI svn.r5506)
;
_cell_angle_alpha 81.744(4)
_cell_angle_beta 93.137(3)
_cell_angle_gamma 90.740(3)
_cell_formula_units_Z 1
_cell_length_a 16.9493(6)
_cell_length_b 8.1949(4)
_cell_length_c 4.6048(2)
_cell_measurement_reflns_used 9673
_cell_measurement_temperature 94.9(2)
_cell_measurement_theta_max 76.0600
_cell_measurement_theta_min 5.1650
_cell_volume 632.01(5)
_computing_cell_refinement 'CrysAlisPro 1.171.40.55a (Rigaku OD, 2019)'
_computing_data_collection 'CrysAlisPro 1.171.40.55a (Rigaku OD, 2019)'
_computing_data_reduction 'CrysAlisPro 1.171.40.55a (Rigaku OD, 2019)'
_computing_molecular_graphics 'Olex2 (Dolomanov et al., 2009)'
_computing_publication_material 'Olex2 (Dolomanov et al., 2009)'
_computing_structure_refinement 'ShelXL (Sheldrick, 2015)'
_computing_structure_solution 'ShelXT (Sheldrick, 2015)'
_diffrn_ambient_environment N~2~
_diffrn_ambient_temperature 94.9(2)
_diffrn_detector 'CCD plate'
_diffrn_detector_area_resol_mean 5.2687
_diffrn_detector_type Atlas
_diffrn_measured_fraction_theta_full 0.988
_diffrn_measured_fraction_theta_max 0.959
_diffrn_measurement_details
;
List of Runs (angles in degrees, time in seconds):

  # Type    Start    End  Width  t~exp~   \w     \q     \k     \f   Frames
--------------------------------------------------------------------------
  1  \w   -113.00 -54.00   1.00    1.00    --  -42.68-152.00  73.00   59
  2  \w    -26.00  68.00   1.00    1.00    --   42.68 -57.00-180.00   94
  3  \w    -26.00  68.00   1.00    1.00    --   42.68 -57.00 -60.00   94
  4  \w     32.00  81.00   1.00    1.00    --   42.68 -99.00-150.00   49
  5  \w     17.00 113.00   1.00    1.00    --   42.68  57.00  90.00   96
  6  \w     79.00 149.00   1.00    1.00    --  109.50  77.00 -90.00   70
  7  \w     30.00 106.00   1.00    1.00    --  109.50 -94.00-120.00   76
  8  \w     30.00 106.00   1.00    1.00    --  109.50 -94.00 120.00   76
  9  \w     30.00 106.00   1.00    1.00    --  109.50 -94.00 -30.00   76
 10  \w     40.00 133.00   1.00    1.00    --  109.50 -45.00 -30.00   93
 11  \w     54.00 112.00   1.00    1.00    --  109.50-125.00  90.00   58
 12  \w     30.00 106.00   1.00    1.00    --  109.50 -94.00 150.00   76
 13  \w     86.00 149.00   1.00    1.00    --  109.50  30.00  90.00   63
 14  \w     40.00 133.00   1.00    1.00    --  109.50 -45.00-150.00   93
 15  \w     37.00 132.00   1.00    1.00    --  109.50 -30.00  90.00   95
 16  \w     86.00 149.00   1.00    1.00    --  109.50  30.00  30.00   63
 17  \w     31.00 149.00   1.00    1.00    --  109.50 -15.00-180.00  118
 18  \w     12.00 115.00   1.00    1.00    --   42.68  77.00  90.00  103
 19  \w    -26.00  68.00   1.00    1.00    --   42.68 -57.00  60.00   94
 20  \w     21.00 113.00   1.00    1.00    --   42.68  38.00 -90.00   92
 21  \w     12.00 115.00   1.00    1.00    --   42.68  77.00-180.00  103
 22  \w     17.00 113.00   1.00    1.00    --   42.68  57.00   0.00   96
 23  \w     79.00 149.00   1.00    1.00    --  109.50  77.00 150.00   70
 24  \w     79.00 149.00   1.00    1.00    --  109.50  77.00 120.00   70
 25  \w     86.00 149.00   1.00    1.00    --  109.50  45.00-150.00   63
 26  \w     83.00 149.00   1.00    1.00    --  109.50  61.00  30.00   66
 27  \w     86.00 149.00   1.00    1.00    --  109.50  45.00 120.00   63
 28  \w     83.00 149.00   1.00    1.00    --  109.50  61.00-120.00   66
 29  \w     83.00 149.00   1.00    1.00    --  109.50  61.00-150.00   66
 30  \w     79.00 149.00   1.00    1.00    --  109.50  77.00 -30.00   70
 31  \w     79.00 149.00   1.00    1.00    --  109.50  77.00  60.00   70
 32  \w     86.00 149.00   1.00    1.00    --  109.50  45.00 -30.00   63
 33  \w   -113.00 -17.00   1.00    1.00    --  -42.68 -57.00-120.00   96
 34  \w     12.00 115.00   1.00    1.00    --   42.68  77.00   0.00  103
 35  \w     17.00 113.00   1.00    1.00    --   42.68  57.00 -30.00   96
 36  \w     12.00 115.00   1.00    1.00    --   42.68  77.00  30.00  103
 37  \w     12.00 115.00   1.00    1.00    --   42.68  77.00 -90.00  103
 38  \w     79.00 149.00   1.00    1.00    --  109.50  77.00   0.00   70
 39  \w     79.00 149.00   1.00    1.00    --  109.50  77.00-120.00   70
 40  \w     83.00 149.00   1.00    1.00    --  109.50  61.00 -90.00   66
 41  \w     79.00 149.00   1.00    1.00    --  109.50  77.00-150.00   70
 42  \w     79.00 149.00   1.00    1.00    --  109.50  77.00 -60.00   70
 43  \w     83.00 149.00   1.00    1.00    --  109.50  61.00 150.00   66
 44  \w     79.00 149.00   1.00    1.00    --  109.50  77.00  30.00   70
 45  \w     83.00 149.00   1.00    1.00    --  109.50  61.00 120.00   66
 46  \w     83.00 149.00   1.00    1.00    --  109.50  61.00   0.00   66
 47  \w     83.00 149.00   1.00    1.00    --  109.50  61.00-180.00   66
 48  \w    -42.00 128.00   1.00    1.00    --   42.68   0.00 -60.00  170
 49  \w    -42.00 128.00   1.00    1.00    --   42.68   0.00 -90.00  170
 50  \w    -42.00 128.00   1.00    1.00    --   42.68   0.00-180.00  170
 51  \w    -42.00 128.00   1.00    1.00    --   42.68   0.00-120.00  170
 52  \w    -42.00 128.00   1.00    1.00    --   42.68   0.00-150.00  170
 53  \w     83.00 149.00   1.00    1.00    --  109.50  61.00  90.00   66
 54  \w     83.00 149.00   1.00    1.00    --  109.50  61.00 -60.00   66
 55  \w     79.00 149.00   1.00    1.00    --  109.50  77.00-180.00   70
 56  \w     86.00 149.00   1.00    1.00    --  109.50  45.00  90.00   63
 57  \w     86.00 149.00   1.00    1.00    --  109.50  45.00 -90.00   63
 58  \w     83.00 149.00   1.00    1.00    --  109.50  61.00  60.00   66
 59  \w     30.00 106.00   1.00    1.00    --  109.50 -94.00   0.00   76
;
_diffrn_measurement_device 'four-circle diffractometer'
_diffrn_measurement_device_type 'SuperNova, Single source at offset/far, Atlas'
_diffrn_measurement_method '\w scans'
_diffrn_orient_matrix_type 'CrysAlisPro convention (1999,Acta A55,543-557)'
_diffrn_orient_matrix_UB_11 0.0105518470
_diffrn_orient_matrix_UB_12 0.0880374994
_diffrn_orient_matrix_UB_13 0.2736372803
_diffrn_orient_matrix_UB_21 -0.0899095773
_diffrn_orient_matrix_UB_22 0.0270114867
_diffrn_orient_matrix_UB_23 -0.0073733146
_diffrn_orient_matrix_UB_31 -0.0095586064
_diffrn_orient_matrix_UB_32 -0.1661473578
_diffrn_orient_matrix_UB_33 0.1991918644
_diffrn_radiation_monochromator mirror
_diffrn_radiation_probe x-ray
_diffrn_radiation_type CuK\a
_diffrn_radiation_wavelength 1.54184
_diffrn_reflns_av_R_equivalents 0.0701
_diffrn_reflns_av_unetI/netI 0.0391
_diffrn_reflns_Laue_measured_fraction_full 0.988
_diffrn_reflns_Laue_measured_fraction_max 0.959
_diffrn_reflns_limit_h_max 21
_diffrn_reflns_limit_h_min -21
_diffrn_reflns_limit_k_max 10
_diffrn_reflns_limit_k_min -10
_diffrn_reflns_limit_l_max 5
_diffrn_reflns_limit_l_min -5
_diffrn_reflns_number 18326
_diffrn_reflns_point_group_measured_fraction_full 0.988
_diffrn_reflns_point_group_measured_fraction_max 0.959
_diffrn_reflns_theta_full 67.684
_diffrn_reflns_theta_max 77.380
_diffrn_reflns_theta_min 2.611
_diffrn_source 'micro-focus sealed X-ray tube'
_diffrn_source_type 'SuperNova (Cu) X-ray Source'
_exptl_absorpt_coefficient_mu 0.623
_exptl_absorpt_correction_T_max 1.000
_exptl_absorpt_correction_T_min 0.336
_exptl_absorpt_correction_type gaussian
_exptl_absorpt_process_details
;
CrysAlisPro 1.171.40.55a (Rigaku Oxford Diffraction, 2019)
Numerical absorption correction based on gaussian integration over
			a multifaceted crystal model
Empirical absorption correction using spherical harmonics,
 implemented in SCALE3 ABSPACK scaling algorithm.
;
_exptl_crystal_colour 'clear yellow'
_exptl_crystal_colour_lustre clear
_exptl_crystal_colour_primary yellow
_exptl_crystal_density_diffrn 1.221
_exptl_crystal_description plate
_exptl_crystal_F_000 252
_exptl_crystal_size_max 0.554
_exptl_crystal_size_mid 0.163
_exptl_crystal_size_min 0.054
_refine_diff_density_max 0.311
_refine_diff_density_min -0.393
_refine_diff_density_rms 0.088
_refine_ls_extinction_method none
_refine_ls_goodness_of_fit_ref 1.113
_refine_ls_hydrogen_treatment constr
_refine_ls_matrix_type full
_refine_ls_number_parameters 155
_refine_ls_number_reflns 2579
_refine_ls_number_restraints 0
_refine_ls_restrained_S_all 1.113
_refine_ls_R_factor_all 0.0607
_refine_ls_R_factor_gt 0.0506
_refine_ls_shift/su_max 0.000
_refine_ls_shift/su_mean 0.000
_refine_ls_structure_factor_coef Fsqd
_refine_ls_weighting_details 'w=1/[\s^2^(Fo^2^)+(0.0979P)^2^+0.1281P] where P=(Fo^2^+2Fc^2^)/3'
_refine_ls_weighting_scheme calc
_refine_ls_wR_factor_gt 0.1403
_refine_ls_wR_factor_ref 0.1608
_reflns_Friedel_coverage 0.000
_reflns_number_gt 2176
_reflns_number_total 2579
_reflns_threshold_expression 'I > 2\s(I)'
_cod_data_source_file 2019_10_31_JD_AntOC8_95K_01_CCDC2004143.cif
_cod_data_source_block 2019_10_31_jd_antoc8_95k_01
_cod_database_code 4518290
_shelx_shelxl_version_number 2018/3
_chemical_oxdiff_formula 'C30 H40 O4'
_shelx_space_group_comment
;
The symmetry employed for this shelxl refinement is uniquely defined
by the following loop, which should always be used as a source of
symmetry information in preference to the above space-group names.
They are only intended as comments.
;
_reflns_odcompleteness_completeness 98.79
_reflns_odcompleteness_iscentric 1
_reflns_odcompleteness_theta 69.95
_olex2_refinement_description
;
1. Fixed Uiso
 At 1.2 times of:
  All C(H) groups, All C(H,H) groups
 At 1.5 times of:
  All C(H,H,H) groups
2.a Secondary CH2 refined with riding coordinates:
 C10(H10A,H10B), C8(H8A,H8B), C9(H9A,H9B), C11(H11A,H11B), C13(H13A,H13B),
 C12(H12A,H12B), C14(H14A,H14B)
2.b Aromatic/amide H refined with riding coordinates:
 C3(H3), C5(H5), C6(H6)
2.c Idealised Me refined as rotating group:
 C15(H15A,H15B,H15C)
;
_olex2_date_sample_data_collection 2019-10-31
_olex2_submission_special_instructions 'No special instructions were received'
_oxdiff_exptl_absorpt_empirical_details
;
Empirical correction (ABSPACK) includes:
- Absorption correction using spherical harmonics
- Frame scaling
;
_oxdiff_exptl_absorpt_empirical_full_max 3.635
_oxdiff_exptl_absorpt_empirical_full_min 0.264

loop_
_space_group_symop_operation_xyz
'x, y, z'
'-x, -y, -z'

loop_
_atom_site_label
_atom_site_type_symbol
_atom_site_fract_x
_atom_site_fract_y
_atom_site_fract_z
_atom_site_U_iso_or_equiv
_atom_site_adp_type
_atom_site_occupancy
_atom_site_site_symmetry_order
_atom_site_calc_flag
_atom_site_refinement_flags_posn
_atom_site_refinement_flags_adp
_atom_site_refinement_flags_occupancy
_atom_site_disorder_assembly
_atom_site_disorder_group
O2 O 0.18327(5) 0.28549(12) 0.6803(2) 0.0193(3) Uani 1 1 d . . . . .
O1 O -0.05164(5) 0.31328(12) -0.0725(2) 0.0211(3) Uani 1 1 d . . . . .
C7 C 0.06757(7) -0.04511(16) 0.1995(3) 0.0147(3) Uani 1 1 d . . . . .
C3 C 0.07649(7) 0.23246(16) 0.3301(3) 0.0161(3) Uani 1 1 d . . . . .
H3 H 0.057400 0.339567 0.310876 0.019 Uiso 1 1 calc R . . . .
C1 C -0.02871(7) 0.17018(16) -0.0369(3) 0.0157(3) Uani 1 1 d . . . . .
C4 C 0.14166(7) 0.18493(17) 0.5182(3) 0.0168(3) Uani 1 1 d . . . . .
C2 C 0.03989(7) 0.11657(16) 0.1694(3) 0.0150(3) Uani 1 1 d . . . . .
C5 C 0.16956(8) 0.02288(17) 0.5492(3) 0.0178(3) Uani 1 1 d . . . . .
H5 H 0.212964 -0.008559 0.676363 0.021 Uiso 1 1 calc R . . . .
C6 C 0.13278(8) -0.09022(17) 0.3914(3) 0.0178(3) Uani 1 1 d . . . . .
H6 H 0.151627 -0.197598 0.413169 0.021 Uiso 1 1 calc R . . . .
C10 C 0.29219(7) 0.57698(17) 0.6804(3) 0.0175(3) Uani 1 1 d . . . . .
H10A H 0.310207 0.477608 0.613266 0.021 Uiso 1 1 calc R . . . .
H10B H 0.278710 0.656437 0.508133 0.021 Uiso 1 1 calc R . . . .
C8 C 0.15460(7) 0.45040(16) 0.6825(3) 0.0170(3) Uani 1 1 d . . . . .
H8A H 0.104878 0.447377 0.777939 0.020 Uiso 1 1 calc R . . . .
H8B H 0.146667 0.507479 0.483563 0.020 Uiso 1 1 calc R . . . .
C9 C 0.21796(7) 0.53624(17) 0.8525(3) 0.0174(3) Uani 1 1 d . . . . .
H9A H 0.232366 0.465854 1.035096 0.021 Uiso 1 1 calc R . . . .
H9B H 0.196563 0.637472 0.901486 0.021 Uiso 1 1 calc R . . . .
C11 C 0.35950(7) 0.64679(18) 0.8600(3) 0.0191(3) Uani 1 1 d . . . . .
H11A H 0.374964 0.565103 1.026633 0.023 Uiso 1 1 calc R . . . .
H11B H 0.340780 0.743017 0.935514 0.023 Uiso 1 1 calc R . . . .
C13 C 0.50161(7) 0.75493(18) 0.8617(3) 0.0196(3) Uani 1 1 d . . . . .
H13A H 0.516993 0.667812 1.019512 0.024 Uiso 1 1 calc R . . . .
H13B H 0.485115 0.848604 0.950096 0.024 Uiso 1 1 calc R . . . .
C12 C 0.43176(7) 0.69523(17) 0.6814(3) 0.0192(3) Uani 1 1 d . . . . .
H12A H 0.448143 0.600769 0.594968 0.023 Uiso 1 1 calc R . . . .
H12B H 0.416890 0.781874 0.522044 0.023 Uiso 1 1 calc R . . . .
C14 C 0.57326(8) 0.80515(19) 0.6810(3) 0.0231(3) Uani 1 1 d . . . . .
H14A H 0.589652 0.711751 0.591603 0.028 Uiso 1 1 calc R . . . .
H14B H 0.558066 0.892888 0.523986 0.028 Uiso 1 1 calc R . . . .
C15 C 0.64295(8) 0.8636(2) 0.8636(4) 0.0279(4) Uani 1 1 d . . . . .
H15A H 0.686380 0.892102 0.740393 0.042 Uiso 1 1 calc GR . . . .
H15B H 0.658649 0.776976 1.018420 0.042 Uiso 1 1 calc GR . . . .
H15C H 0.627711 0.958538 0.947093 0.042 Uiso 1 1 calc GR . . . .

loop_
_atom_site_aniso_label
_atom_site_aniso_U_11
_atom_site_aniso_U_22
_atom_site_aniso_U_33
_atom_site_aniso_U_23
_atom_site_aniso_U_13
_atom_site_aniso_U_12
O2 0.0209(5) 0.0152(5) 0.0234(5) -0.0090(4) -0.0014(4) -0.0031(4)
O1 0.0228(5) 0.0152(5) 0.0267(6) -0.0084(4) -0.0007(4) 0.0012(4)
C7 0.0152(6) 0.0152(7) 0.0146(6) -0.0044(5) 0.0039(5) -0.0028(5)
C3 0.0178(6) 0.0144(7) 0.0174(7) -0.0057(5) 0.0053(5) -0.0022(5)
C1 0.0167(6) 0.0147(7) 0.0174(7) -0.0056(5) 0.0060(5) -0.0025(5)
C4 0.0179(6) 0.0169(7) 0.0171(7) -0.0066(5) 0.0056(5) -0.0065(5)
C2 0.0158(6) 0.0150(7) 0.0153(6) -0.0047(5) 0.0054(5) -0.0038(5)
C5 0.0180(6) 0.0167(7) 0.0191(7) -0.0040(5) 0.0012(5) -0.0016(5)
C6 0.0194(6) 0.0161(7) 0.0189(7) -0.0048(5) 0.0035(5) -0.0007(5)
C10 0.0178(6) 0.0184(7) 0.0177(7) -0.0069(5) 0.0020(5) -0.0030(5)
C8 0.0182(6) 0.0138(7) 0.0201(7) -0.0065(5) 0.0014(5) -0.0019(5)
C9 0.0181(6) 0.0182(7) 0.0178(7) -0.0083(5) 0.0028(5) -0.0038(5)
C11 0.0190(6) 0.0212(7) 0.0186(7) -0.0083(6) 0.0026(5) -0.0042(5)
C13 0.0188(6) 0.0204(7) 0.0210(7) -0.0069(6) 0.0032(5) -0.0033(5)
C12 0.0188(6) 0.0202(7) 0.0198(7) -0.0059(6) 0.0031(5) -0.0040(5)
C14 0.0191(6) 0.0257(8) 0.0255(8) -0.0061(6) 0.0049(5) -0.0039(6)
C15 0.0186(7) 0.0308(9) 0.0348(9) -0.0050(7) 0.0046(6) -0.0056(6)

loop_
_atom_type_symbol
_atom_type_description
_atom_type_scat_dispersion_real
_atom_type_scat_dispersion_imag
_atom_type_scat_source
C C 0.0181 0.0091 'International Tables Vol C Tables 4.2.6.8 and 6.1.1.4'
H H 0.0000 0.0000 'International Tables Vol C Tables 4.2.6.8 and 6.1.1.4'
O O 0.0492 0.0322 'International Tables Vol C Tables 4.2.6.8 and 6.1.1.4'

loop_
_exptl_crystal_face_index_h
_exptl_crystal_face_index_k
_exptl_crystal_face_index_l
_exptl_crystal_face_perp_dist
-11 -1 0 0.0270
-1 4 -1 0.1758
11 1 0 0.0270
1 -4 1 0.1758
-1 -5 0 0.0478
2 2 -2 0.1913
-2 0 3 0.3169
1 -3 -3 0.2006
0 5 0 0.0996

loop_
_geom_angle_atom_site_label_1
_geom_angle_atom_site_label_2
_geom_angle_atom_site_label_3
_geom_angle
_geom_angle_site_symmetry_1
_geom_angle_site_symmetry_3
_geom_angle_publ_flag
C4 O2 C8 118.59(10) . . ?
C2 C7 C1 121.68(12) . 2 ?
C6 C7 C1 119.32(12) . 2 ?
C6 C7 C2 118.99(12) . . ?
C4 C3 C2 119.09(12) . . ?
O1 C1 C7 121.25(12) . 2 ?
O1 C1 C2 121.04(12) . . ?
C7 C1 C2 117.70(12) 2 . ?
O2 C4 C3 124.93(12) . . ?
O2 C4 C5 114.83(12) . . ?
C3 C4 C5 120.24(12) . . ?
C7 C2 C3 120.86(13) . . ?
C7 C2 C1 120.58(12) . . ?
C3 C2 C1 118.56(12) . . ?
C6 C5 C4 120.13(13) . . ?
C5 C6 C7 120.69(13) . . ?
C11 C10 C9 113.28(10) . . ?
O2 C8 C9 105.75(10) . . ?
C8 C9 C10 112.74(10) . . ?
C10 C11 C12 112.83(10) . . ?
C12 C13 C14 113.35(11) . . ?
C13 C12 C11 113.65(11) . . ?
C15 C14 C13 112.94(12) . . ?

loop_
_geom_bond_atom_site_label_1
_geom_bond_atom_site_label_2
_geom_bond_distance
_geom_bond_site_symmetry_2
_geom_bond_publ_flag
O2 C4 1.3559(15) . ?
O2 C8 1.4436(16) . ?
O1 C1 1.2259(16) . ?
C7 C1 1.4811(17) 2 ?
C7 C2 1.3968(19) . ?
C7 C6 1.3962(19) . ?
C3 C4 1.3898(19) . ?
C3 C2 1.4037(17) . ?
C1 C2 1.4898(19) . ?
C4 C5 1.401(2) . ?
C5 C6 1.3800(18) . ?
C10 C9 1.5315(17) . ?
C10 C11 1.5259(16) . ?
C8 C9 1.5192(16) . ?
C11 C12 1.5289(17) . ?
C13 C12 1.5245(17) . ?
C13 C14 1.5284(18) . ?
C14 C15 1.5247(19) . ?

loop_
_exptl_oxdiff_crystal_face_indexfrac_h
_exptl_oxdiff_crystal_face_indexfrac_k
_exptl_oxdiff_crystal_face_indexfrac_l
_exptl_oxdiff_crystal_face_x
_exptl_oxdiff_crystal_face_y
_exptl_oxdiff_crystal_face_z
-10.8619 -0.7658 0.0133 -0.1784 0.9558 0.2337
-0.7651 4.2076 -1.4499 -0.0344 0.1931 -0.9806
10.8619 0.7658 -0.0133 0.1784 -0.9558 -0.2337
0.7651 -4.2076 1.4499 0.0344 -0.1931 0.9806
-0.5627 -5.2781 -0.1007 -0.4982 -0.0912 0.8623
1.8350 2.3684 -2.4315 -0.4375 -0.0831 -0.8954
-1.8387 0.4711 2.9654 0.8335 0.1562 0.5300
1.3864 -2.8896 -2.7070 -0.9805 -0.1827 -0.0724
-0.1027 5.3001 0.1758 0.5136 0.1511 -0.8446
